data_4502783
loop_
_publ_author_name
'Bhattacharya, Suman'
'Saha, Binoy K.'

_publ_section_title
;
 Isostructurality in the Guest Free Forms and in the Clathrates of
 1,3,5-Triethyl-2,4,6-tris(4-halophenoxy)methylbenzenes
;
_journal_issue 1
_journal_name_full 'Crystal Growth &amp; Design'
_journal_page_first 169
_journal_paper_doi 10.1021/cg2009144
_journal_volume 12
_journal_year 2012
_chemical_formula_moiety 'C33 H33 I3 O3, C8 H10'
_chemical_formula_sum 'C41 H43 I3 O3'
_chemical_formula_weight 964.45
_chemical_name_common '1I, p-xylene'
_chemical_name_systematic
;
1,3,5-triethyl-2,4,6-tris(4-iodophenoxy)methylbenzenes, p-xylene
;
_space_group_crystal_system triclinic
_space_group_IT_number 2
_space_group_name_Hall '-P 1'
_space_group_name_H-M_alt 'P -1'
_symmetry_space_group_name_Hall '-P 1'
_symmetry_space_group_name_H-M 'P -1'
_atom_sites_solution_hydrogens geom
_atom_sites_solution_primary direct
_atom_sites_solution_secondary difmap
_audit_creation_date 2011-09-21
_audit_creation_method
;
  Olex2 1.1
  (compiled 2011.08.18 svn.r1932, GUI svn.r3819)
;
_cell_angle_alpha 111.364(5)
_cell_angle_beta 97.151(4)
_cell_angle_gamma 90.132(4)
_cell_formula_units_Z 2
_cell_length_a 9.8038(4)
_cell_length_b 13.4613(8)
_cell_length_c 15.6252(8)
_cell_measurement_reflns_used 4826
_cell_measurement_temperature 298(2)
_cell_measurement_theta_max 29.2812
_cell_measurement_theta_min 2.5814
_cell_volume 1902.92(18)
_computing_cell_refinement
;
CrysAlisPro, Oxford Diffraction Ltd.,
Version 1.171.33.66 (release 28-04-2010 CrysAlis171 .NET)
(compiled Apr 28 2010,14:27:37)
;
_computing_data_collection
;
CrysAlisPro, Oxford Diffraction Ltd.,
Version 1.171.33.66 (release 28-04-2010 CrysAlis171 .NET)
(compiled Apr 28 2010,14:27:37)
;
_computing_data_reduction
;
CrysAlisPro, Oxford Diffraction Ltd.,
Version 1.171.33.66 (release 28-04-2010 CrysAlis171 .NET)
(compiled Apr 28 2010,14:27:37)
;
_computing_molecular_graphics
;
O. V. Dolomanov, L. J. Bourhis, R. J. Gildea, J. A. K. Howard and H. Puschmann,
OLEX2: a complete structure solution, refinement and analysis program.
J. Appl. Cryst. (2009). 42, 339-341.
;
_computing_publication_material
;
O. V. Dolomanov, L. J. Bourhis, R. J. Gildea, J. A. K. Howard and H. Puschmann,
OLEX2: a complete structure solution, refinement and analysis program.
J. Appl. Cryst. (2009). 42, 339-341.
;
_computing_structure_refinement
;
XL, G.M. Sheldrick, Acta Cryst.
(2008). A64, 112-122
;
_computing_structure_solution 'SHELXS-97 (Sheldrick, 1990)'
_diffrn_ambient_temperature 298(2)
_diffrn_detector_area_resol_mean 15.9821
_diffrn_measured_fraction_theta_full 0.999
_diffrn_measured_fraction_theta_max 0.823
_diffrn_measurement_details
;
  1 omega  -72.00  -32.00   1.0000   15.0000
omega____ theta____ kappa____ phi______ frames
    -      -17.1835  179.0000  120.0000 40

  2 omega  -86.00   10.00   1.0000   15.0000
omega____ theta____ kappa____ phi______ frames
    -      -17.1835  -77.0000    0.0000 96

  3 omega  -46.00   46.00   1.0000   15.0000
omega____ theta____ kappa____ phi______ frames
    -      -17.1835   77.0000  120.0000 92

  4 omega  -55.00   34.00   1.0000   15.0000
omega____ theta____ kappa____ phi______ frames
    -      -17.1835   91.0000 -111.0000 89

  5 omega  -13.00   12.00   1.0000   15.0000
omega____ theta____ kappa____ phi______ frames
    -       18.9022   91.0000 -134.0000 25

  6 omega   63.00   88.00   1.0000   15.0000
omega____ theta____ kappa____ phi______ frames
    -       18.9022   77.0000   30.0000 25
;
_diffrn_measurement_device_type 'Xcalibur, Eos'
_diffrn_measurement_method '\w scans'
_diffrn_orient_matrix_UB_11 -0.0051994000
_diffrn_orient_matrix_UB_12 0.0397259000
_diffrn_orient_matrix_UB_13 0.0440569000
_diffrn_orient_matrix_UB_21 -0.0728126000
_diffrn_orient_matrix_UB_22 -0.0065924000
_diffrn_orient_matrix_UB_23 -0.0093744000
_diffrn_orient_matrix_UB_31 0.0015089000
_diffrn_orient_matrix_UB_32 -0.0398524000
_diffrn_orient_matrix_UB_33 0.0197716000
_diffrn_radiation_monochromator graphite
_diffrn_radiation_type 'Mo K\a'
_diffrn_radiation_wavelength 0.7107
_diffrn_reflns_av_R_equivalents 0.0461
_diffrn_reflns_av_unetI/netI 0.1340
_diffrn_reflns_limit_h_max 13
_diffrn_reflns_limit_h_min -12
_diffrn_reflns_limit_k_max 18
_diffrn_reflns_limit_k_min -18
_diffrn_reflns_limit_l_max 21
_diffrn_reflns_limit_l_min -19
_diffrn_reflns_number 14910
_diffrn_reflns_theta_full 25.00
_diffrn_reflns_theta_max 29.35
_diffrn_reflns_theta_min 2.59
_diffrn_source 'Enhance (Mo) X-ray Source'
_exptl_absorpt_coefficient_mu 2.500
_exptl_absorpt_correction_T_max 0.687
_exptl_absorpt_correction_T_min 0.538
_exptl_absorpt_correction_type multi-scan
_exptl_absorpt_process_details
;
CrysAlisPro, Oxford Diffraction Ltd.,
Version 1.171.33.66 (release 28-04-2010 CrysAlis171 .NET)
(compiled Apr 28 2010,14:27:37)
Empirical absorption correction using spherical harmonics,
 implemented in SCALE3 ABSPACK scaling algorithm.
;
_exptl_crystal_colour colorless
_exptl_crystal_density_diffrn 1.683
_exptl_crystal_density_method 'not measured'
_exptl_crystal_description block
_exptl_crystal_F_000 944
_exptl_crystal_size_max 0.32
_exptl_crystal_size_mid 0.21
_exptl_crystal_size_min 0.15
_refine_diff_density_max 1.104
_refine_diff_density_min -0.922
_refine_diff_density_rms 0.113
_refine_ls_extinction_method none
_refine_ls_goodness_of_fit_ref 0.784
_refine_ls_hydrogen_treatment constr
_refine_ls_matrix_type full
_refine_ls_number_parameters 448
_refine_ls_number_reflns 10460
_refine_ls_number_restraints 0
_refine_ls_restrained_S_all 0.784
_refine_ls_R_factor_all 0.0981
_refine_ls_R_factor_gt 0.0412
_refine_ls_shift/su_max 0.001
_refine_ls_shift/su_mean 0.000
_refine_ls_structure_factor_coef Fsqd
_refine_ls_weighting_details 'calc w=1/[\s^2^(Fo^2^)+(0.0165P)^2^+0.0000P] where P=(Fo^2^+2Fc^2^)/3'
_refine_ls_weighting_scheme calc
_refine_ls_wR_factor_gt 0.0561
_refine_ls_wR_factor_ref 0.0622
_reflns_number_gt 4630
_reflns_number_total 10460
_reflns_threshold_expression >2sigma(I)
_cod_data_source_file cg2009144_si_001.cif
_cod_data_source_block 1I.p-xylene
_cod_original_cell_volume 1902.92(17)
_cod_database_code 4502783

loop_
_space_group_symop_id
_space_group_symop_operation_xyz
1 'x, y, z'
2 '-x, -y, -z'

loop_
_atom_site_label
_atom_site_type_symbol
_atom_site_fract_x
_atom_site_fract_y
_atom_site_fract_z
_atom_site_U_iso_or_equiv
_atom_site_adp_type
_atom_site_occupancy
_atom_site_symmetry_multiplicity
_atom_site_calc_flag
_atom_site_refinement_flags
_atom_site_disorder_assembly
_atom_site_disorder_group
I3 I 1.19801(3) 0.03117(3) 0.12850(2) 0.03511(10) Uani 1 1 d . . .
I2 I 0.49721(3) 0.13234(2) 0.97351(2) 0.03448(10) Uani 1 1 d . . .
I1 I 0.00267(3) 0.96407(3) 0.34532(3) 0.04888(12) Uani 1 1 d . . .
O3 O 0.6952(3) 0.2439(2) 0.3195(2) 0.0266(8) Uani 1 1 d . . .
C28 C 0.8008(4) 0.1946(3) 0.2724(3) 0.0199(11) Uani 1 1 d . . .
C31 C 1.0261(4) 0.1045(3) 0.1898(3) 0.0237(11) Uani 1 1 d . . .
O2 O 0.4555(4) 0.2765(2) 0.6348(2) 0.0386(9) Uani 1 1 d . . .
C15 C 0.3186(5) 0.3582(3) 0.1937(3) 0.0376(13) Uani 1 1 d . . .
H15A H 0.3353 0.3847 0.1464 0.056 Uiso 1 1 calc R . .
H15B H 0.2316 0.3811 0.2140 0.056 Uiso 1 1 calc R . .
H15C H 0.3172 0.2816 0.1691 0.056 Uiso 1 1 calc R . .
C25 C 0.4821(4) 0.1795(3) 0.8593(3) 0.0239(11) Uani 1 1 d . . .
O1 O 0.1900(3) 0.5294(2) 0.3652(2) 0.0372(9) Uani 1 1 d . . .
C6 C 0.4141(4) 0.3615(3) 0.3526(3) 0.0235(11) Uani 1 1 d . . .
C33 C 0.7821(4) 0.1105(3) 0.1882(3) 0.0240(11) Uani 1 1 d . . .
H33 H 0.6939 0.0839 0.1592 0.029 Uiso 1 1 calc R . .
C5 C 0.4664(4) 0.2630(3) 0.3521(3) 0.0205(11) Uani 1 1 d . . .
C37 C 0.9553(5) 0.3184(4) 0.0083(4) 0.0362(13) Uani 1 1 d . . .
C19 C 0.0622(4) 0.8177(3) 0.3545(4) 0.0278(12) Uani 1 1 d . . .
C21 C 0.1965(4) 0.7238(3) 0.4354(3) 0.0300(12) Uani 1 1 d . . .
H21 H 0.2566 0.7248 0.4867 0.036 Uiso 1 1 calc R . .
C23 C 0.3497(5) 0.1875(3) 0.7225(3) 0.0267(12) Uani 1 1 d . . .
H23 H 0.2688 0.1708 0.6810 0.032 Uiso 1 1 calc R . .
C12 C 0.5076(4) 0.1238(3) 0.4247(3) 0.0267(12) Uani 1 1 d . . .
H12A H 0.5923 0.1147 0.3972 0.032 Uiso 1 1 calc R . .
H12B H 0.5310 0.1314 0.4891 0.032 Uiso 1 1 calc R . .
C4 C 0.4443(4) 0.2253(3) 0.4212(3) 0.0221(11) Uani 1 1 d . . .
C18 C 0.0155(4) 0.7229(4) 0.2845(3) 0.0324(12) Uani 1 1 d . . .
H18 H -0.0454 0.7228 0.2338 0.039 Uiso 1 1 calc R . .
C24 C 0.3622(4) 0.1574(3) 0.7989(3) 0.0264(12) Uani 1 1 d . . .
H24 H 0.2884 0.1217 0.8093 0.032 Uiso 1 1 calc R . .
C9 C 0.5565(4) 0.2040(3) 0.2802(3) 0.0236(11) Uani 1 1 d . . .
H9A H 0.5474 0.1278 0.2663 0.028 Uiso 1 1 calc R . .
H9B H 0.5308 0.2172 0.2234 0.028 Uiso 1 1 calc R . .
C17 C 0.0600(5) 0.6268(3) 0.2899(3) 0.0310(12) Uani 1 1 d . . .
H17 H 0.0281 0.5622 0.2433 0.037 Uiso 1 1 calc R . .
C30 C 1.0463(4) 0.1890(3) 0.2732(3) 0.0278(12) Uani 1 1 d . . .
H30 H 1.1349 0.2155 0.3015 0.033 Uiso 1 1 calc R . .
C22 C 0.4585(5) 0.2427(3) 0.7088(3) 0.0288(12) Uani 1 1 d . . .
C13 C 0.4138(5) 0.0245(3) 0.3748(3) 0.0366(13) Uani 1 1 d . . .
H13A H 0.4015 0.0101 0.3094 0.055 Uiso 1 1 calc R . .
H13B H 0.3261 0.0356 0.3972 0.055 Uiso 1 1 calc R . .
H13C H 0.4544 -0.0351 0.3862 0.055 Uiso 1 1 calc R . .
C14 C 0.4339(4) 0.4020(3) 0.2763(3) 0.0256(11) Uani 1 1 d . . .
H14A H 0.5220 0.3807 0.2551 0.031 Uiso 1 1 calc R . .
H14B H 0.4354 0.4794 0.3008 0.031 Uiso 1 1 calc R . .
C16 C 0.1523(5) 0.6284(3) 0.3652(3) 0.0287(12) Uani 1 1 d . . .
C20 C 0.1508(4) 0.8182(3) 0.4291(3) 0.0305(12) Uani 1 1 d . . .
H20 H 0.1808 0.8828 0.4763 0.037 Uiso 1 1 calc R . .
C27 C 0.5789(5) 0.2641(3) 0.7683(4) 0.0340(13) Uani 1 1 d . . .
H27 H 0.6526 0.2996 0.7577 0.041 Uiso 1 1 calc R . .
C39 C 0.7967(5) 0.4534(3) 0.0063(4) 0.0351(13) Uani 1 1 d . . .
H39 H 0.7632 0.5016 -0.0203 0.042 Uiso 1 1 calc R . .
C26 C 0.5916(5) 0.2334(3) 0.8439(3) 0.0282(12) Uani 1 1 d . . .
H26 H 0.6733 0.2488 0.8845 0.034 Uiso 1 1 calc R . .
C34 C 0.7394(5) 0.4479(4) 0.0802(4) 0.0369(13) Uani 1 1 d . . .
C38 C 0.9023(5) 0.3905(4) -0.0304(3) 0.0396(14) Uani 1 1 d . . .
H38 H 0.9377 0.3964 -0.0810 0.047 Uiso 1 1 calc R . .
C3 C 0.3630(5) 0.2806(3) 0.4888(3) 0.0403(15) Uani 1 1 d . A .
C32 C 0.8963(4) 0.0659(3) 0.1473(3) 0.0237(11) Uani 1 1 d . . .
H32 H 0.8844 0.0092 0.0905 0.028 Uiso 1 1 calc R . .
C36 C 0.8981(5) 0.3139(4) 0.0830(4) 0.0472(15) Uani 1 1 d . . .
H36 H 0.9318 0.2668 0.1108 0.057 Uiso 1 1 calc R . .
C1 C 0.3392(5) 0.4190(3) 0.4244(3) 0.0423(16) Uani 1 1 d . A .
C7 C 0.3020(6) 0.5323(3) 0.4358(3) 0.0428(15) Uani 1 1 d . . .
H7A H 0.2750 0.5685 0.4968 0.051 Uiso 1 1 calc R . .
H7B H 0.3814 0.5717 0.4303 0.051 Uiso 1 1 calc R . .
C41 C 1.0698(5) 0.2474(4) -0.0311(4) 0.0551(17) Uani 1 1 d . . .
H41A H 1.0345 0.1943 -0.0902 0.083 Uiso 1 1 calc R . .
H41B H 1.1047 0.2130 0.0106 0.083 Uiso 1 1 calc R . .
H41C H 1.1426 0.2900 -0.0387 0.083 Uiso 1 1 calc R . .
C35 C 0.7924(5) 0.3770(4) 0.1178(4) 0.0523(16) Uani 1 1 d . . .
H35 H 0.7563 0.3711 0.1682 0.063 Uiso 1 1 calc R . .
C40 C 0.6232(5) 0.5163(4) 0.1168(4) 0.0621(18) Uani 1 1 d . . .
H40A H 0.6309 0.5821 0.1066 0.093 Uiso 1 1 calc R . .
H40B H 0.6274 0.5312 0.1821 0.093 Uiso 1 1 calc R . .
H40C H 0.5370 0.4792 0.0852 0.093 Uiso 1 1 calc R . .
C29 C 0.9330(4) 0.2342(3) 0.3146(3) 0.0274(12) Uani 1 1 d . . .
H29 H 0.9455 0.2914 0.3711 0.033 Uiso 1 1 calc R . .
C8 C 0.3388(6) 0.2395(4) 0.5630(3) 0.0388(14) Uani 1 1 d . . .
H8A H 0.2547 0.2662 0.5879 0.047 Uiso 1 1 calc R . .
H8B H 0.3304 0.1621 0.5379 0.047 Uiso 1 1 calc R . .
C2 C 0.3086(7) 0.3761(4) 0.4884(4) 0.072(2) Uani 1 1 d . . .
C10 C 0.1684(14) 0.4157(11) 0.5384(11) 0.021(3) Uani 0.50 1 d P A 2
H10A H 0.1128 0.4547 0.5067 0.026 Uiso 0.50 1 calc PR A 2
H10B H 0.1136 0.3546 0.5363 0.026 Uiso 0.50 1 calc PR A 2
C11 C 0.2161(11) 0.4861(7) 0.6363(7) 0.027(3) Uani 0.50 1 d P A 2
H11A H 0.2705 0.5460 0.6372 0.040 Uiso 0.50 1 calc PR A 2
H11B H 0.2708 0.4465 0.6668 0.040 Uiso 0.50 1 calc PR A 2
H11C H 0.1378 0.5111 0.6679 0.040 Uiso 0.50 1 calc PR A 2
C33A C 0.2757(10) 0.4583(9) 0.5845(8) 0.032(3) Uani 0.50 1 d P A 1
H33A H 0.3062 0.4357 0.6358 0.038 Uiso 0.50 1 calc PR A 1
H33B H 0.3129 0.5300 0.5977 0.038 Uiso 0.50 1 calc PR A 1
C32A C 0.1220(14) 0.4480(14) 0.5598(13) 0.050(5) Uani 0.50 1 d P A 1
H32A H 0.0971 0.4675 0.5069 0.075 Uiso 0.50 1 calc PR A 1
H32B H 0.0803 0.4945 0.6113 0.075 Uiso 0.50 1 calc PR A 1
H32C H 0.0903 0.3755 0.5455 0.075 Uiso 0.50 1 calc PR A 1

loop_
_atom_site_aniso_label
_atom_site_aniso_U_11
_atom_site_aniso_U_22
_atom_site_aniso_U_33
_atom_site_aniso_U_23
_atom_site_aniso_U_13
_atom_site_aniso_U_12
I3 0.02919(18) 0.0439(2) 0.0330(2) 0.01334(18) 0.00921(17) 0.01112(16)
I2 0.0391(2) 0.0420(2) 0.0242(2) 0.01512(17) 0.00222(17) 0.00385(16)
I1 0.0363(2) 0.0419(2) 0.0825(3) 0.0438(2) -0.0060(2) 0.00429(17)
O3 0.0237(17) 0.0265(17) 0.025(2) 0.0036(15) 0.0069(16) 0.0045(15)
C28 0.026(3) 0.014(2) 0.019(3) 0.006(2) 0.001(2) 0.002(2)
C31 0.029(3) 0.022(3) 0.024(3) 0.012(2) 0.006(2) 0.006(2)
O2 0.060(2) 0.0312(19) 0.036(2) 0.0191(18) 0.027(2) 0.0084(18)
C15 0.047(3) 0.042(3) 0.029(3) 0.017(3) 0.013(3) 0.007(3)
C25 0.026(3) 0.021(2) 0.028(3) 0.010(2) 0.008(2) 0.009(2)
O1 0.060(2) 0.0179(17) 0.035(2) 0.0095(16) 0.012(2) 0.0106(17)
C6 0.034(3) 0.020(2) 0.020(3) 0.011(2) 0.006(2) 0.005(2)
C33 0.024(3) 0.021(2) 0.029(3) 0.012(2) 0.002(2) 0.006(2)
C5 0.025(2) 0.019(2) 0.015(3) 0.001(2) 0.005(2) 0.004(2)
C37 0.029(3) 0.027(3) 0.045(4) 0.007(3) -0.001(3) -0.001(2)
C19 0.024(3) 0.025(3) 0.044(4) 0.024(3) 0.002(3) -0.003(2)
C21 0.034(3) 0.024(3) 0.031(3) 0.013(2) -0.004(3) 0.005(2)
C23 0.028(3) 0.027(3) 0.027(3) 0.013(2) 0.000(2) 0.001(2)
C12 0.031(3) 0.020(2) 0.029(3) 0.009(2) 0.005(2) 0.005(2)
C4 0.035(3) 0.015(2) 0.017(3) 0.003(2) 0.009(2) 0.002(2)
C18 0.029(3) 0.041(3) 0.032(3) 0.019(3) 0.004(3) 0.002(3)
C24 0.025(3) 0.023(3) 0.038(3) 0.017(2) 0.008(3) 0.003(2)
C9 0.029(3) 0.022(2) 0.017(3) 0.003(2) 0.004(2) 0.011(2)
C17 0.038(3) 0.026(3) 0.029(3) 0.008(2) 0.009(3) -0.003(2)
C30 0.024(3) 0.027(3) 0.032(3) 0.013(3) 0.000(2) -0.008(2)
C22 0.048(3) 0.013(2) 0.032(3) 0.010(2) 0.026(3) 0.009(2)
C13 0.040(3) 0.023(3) 0.046(4) 0.012(3) 0.006(3) 0.007(2)
C14 0.035(3) 0.023(3) 0.020(3) 0.008(2) 0.006(2) 0.003(2)
C16 0.036(3) 0.024(3) 0.035(3) 0.019(3) 0.014(3) 0.008(2)
C20 0.033(3) 0.019(3) 0.039(3) 0.012(2) -0.001(3) -0.001(2)
C27 0.040(3) 0.020(3) 0.046(4) 0.011(3) 0.023(3) 0.005(2)
C39 0.046(3) 0.018(3) 0.038(4) 0.009(2) -0.001(3) 0.002(2)
C26 0.029(3) 0.021(3) 0.023(3) -0.005(2) 0.002(2) -0.003(2)
C34 0.040(3) 0.027(3) 0.038(4) 0.005(3) 0.004(3) 0.001(3)
C38 0.041(3) 0.040(3) 0.035(4) 0.013(3) 0.003(3) 0.000(3)
C3 0.079(4) 0.025(3) 0.032(3) 0.021(3) 0.032(3) 0.026(3)
C32 0.038(3) 0.019(2) 0.012(3) 0.004(2) 0.003(2) 0.003(2)
C36 0.061(4) 0.039(3) 0.051(4) 0.029(3) 0.004(3) 0.008(3)
C1 0.081(4) 0.027(3) 0.033(4) 0.020(3) 0.031(3) 0.032(3)
C7 0.081(4) 0.030(3) 0.027(3) 0.017(3) 0.019(3) 0.026(3)
C41 0.042(3) 0.044(3) 0.071(5) 0.012(3) 0.007(3) 0.007(3)
C35 0.064(4) 0.042(3) 0.060(4) 0.023(3) 0.028(4) 0.015(3)
C40 0.063(4) 0.064(4) 0.063(5) 0.022(4) 0.028(4) 0.019(3)
C29 0.032(3) 0.025(3) 0.016(3) 0.000(2) -0.003(2) 0.002(2)
C8 0.068(4) 0.024(3) 0.034(4) 0.017(3) 0.024(3) 0.018(3)
C2 0.152(6) 0.047(4) 0.047(4) 0.034(3) 0.075(4) 0.071(4)
C10 0.019(8) 0.028(7) 0.025(9) 0.017(7) 0.012(6) -0.001(6)
C11 0.025(6) 0.034(6) 0.021(7) 0.007(5) 0.012(6) 0.013(5)
C33A 0.033(7) 0.043(7) 0.033(8) 0.029(6) 0.007(6) 0.005(6)
C32A 0.036(10) 0.083(13) 0.041(12) 0.029(10) 0.024(8) 0.005(8)

loop_
_atom_type_symbol
_atom_type_description
_atom_type_scat_dispersion_real
_atom_type_scat_dispersion_imag
_atom_type_scat_source
C C 0.0033 0.0016 'International Tables Vol C Tables 4.2.6.8 and 6.1.1.4'
H H 0.0000 0.0000 'International Tables Vol C Tables 4.2.6.8 and 6.1.1.4'
O O 0.0106 0.0060 'International Tables Vol C Tables 4.2.6.8 and 6.1.1.4'
I I -0.4742 1.8119 'International Tables Vol C Tables 4.2.6.8 and 6.1.1.4'

loop_
_geom_angle_atom_site_label_1
_geom_angle_atom_site_label_2
_geom_angle_atom_site_label_3
_geom_angle
C28 O3 C9 118.4(3)
O3 C28 C33 124.1(4)
O3 C28 C29 116.1(4)
C33 C28 C29 119.8(4)
C30 C31 I3 119.5(3)
C32 C31 I3 119.8(3)
C32 C31 C30 120.7(4)
C22 O2 C8 117.2(4)
H15A C15 H15B 109.5
H15A C15 H15C 109.5
H15B C15 H15C 109.5
C14 C15 H15A 109.5
C14 C15 H15B 109.5
C14 C15 H15C 109.5
C24 C25 I2 119.6(3)
C24 C25 C26 119.4(4)
C26 C25 I2 120.9(3)
C16 O1 C7 114.9(3)
C5 C6 C14 121.2(4)
C1 C6 C5 118.3(4)
C1 C6 C14 120.5(3)
C28 C33 H33 120.4
C28 C33 C32 119.3(4)
C32 C33 H33 120.4
C6 C5 C9 119.3(4)
C4 C5 C6 120.6(4)
C4 C5 C9 120.0(3)
C38 C37 C41 121.1(5)
C36 C37 C38 116.9(4)
C36 C37 C41 121.9(5)
C18 C19 I1 120.3(3)
C20 C19 I1 119.2(4)
C20 C19 C18 120.4(4)
C16 C21 H21 120.3
C16 C21 C20 119.4(4)
C20 C21 H21 120.3
C24 C23 H23 120.4
C22 C23 H23 120.4
C22 C23 C24 119.3(5)
H12A C12 H12B 107.7
C4 C12 H12A 108.9
C4 C12 H12B 108.9
C13 C12 H12A 108.9
C13 C12 H12B 108.9
C13 C12 C4 113.5(3)
C5 C4 C12 120.9(4)
C5 C4 C3 120.1(3)
C3 C4 C12 118.9(4)
C19 C18 H18 120.2
C19 C18 C17 119.6(4)
C17 C18 H18 120.2
C25 C24 C23 120.8(4)
C25 C24 H24 119.6
C23 C24 H24 119.6
O3 C9 C5 106.3(3)
O3 C9 H9A 110.5
O3 C9 H9B 110.5
C5 C9 H9A 110.5
C5 C9 H9B 110.5
H9A C9 H9B 108.7
C18 C17 H17 120.3
C16 C17 C18 119.5(4)
C16 C17 H17 120.3
C31 C30 H30 120.4
C31 C30 C29 119.1(4)
C29 C30 H30 120.4
C23 C22 O2 123.4(5)
C27 C22 O2 116.3(5)
C27 C22 C23 120.2(4)
C12 C13 H13A 109.5
C12 C13 H13B 109.5
C12 C13 H13C 109.5
H13A C13 H13B 109.5
H13A C13 H13C 109.5
H13B C13 H13C 109.5
C15 C14 H14A 109.2
C15 C14 H14B 109.3
C6 C14 C15 111.8(4)
C6 C14 H14A 109.2
C6 C14 H14B 109.2
H14A C14 H14B 107.9
O1 C16 C17 115.6(4)
C21 C16 O1 124.2(4)
C21 C16 C17 120.2(4)
C19 C20 C21 120.8(4)
C19 C20 H20 119.6
C21 C20 H20 119.6
C22 C27 H27 119.8
C22 C27 C26 120.4(5)
C26 C27 H27 119.8
C34 C39 H39 118.6
C34 C39 C38 122.8(4)
C38 C39 H39 118.6
C25 C26 H26 120.1
C27 C26 C25 119.8(5)
C27 C26 H26 120.1
C39 C34 C40 121.2(4)
C35 C34 C39 116.8(4)
C35 C34 C40 122.1(5)
C37 C38 H38 120.0
C39 C38 C37 119.9(5)
C39 C38 H38 120.0
C4 C3 C8 120.0(3)
C2 C3 C4 119.5(4)
C2 C3 C8 120.5(4)
C31 C32 C33 120.6(4)
C31 C32 H32 119.7
C33 C32 H32 119.7
C37 C36 H36 119.0
C37 C36 C35 122.0(5)
C35 C36 H36 119.0
C6 C1 C7 119.4(4)
C2 C1 C6 120.2(4)
C2 C1 C7 120.2(4)
O1 C7 C1 109.6(4)
O1 C7 H7A 109.8
O1 C7 H7B 109.8
C1 C7 H7A 109.8
C1 C7 H7B 109.8
H7A C7 H7B 108.2
C37 C41 H41A 109.5
C37 C41 H41B 109.5
C37 C41 H41C 109.5
H41A C41 H41B 109.5
H41A C41 H41C 109.5
H41B C41 H41C 109.5
C34 C35 C36 121.5(5)
C34 C35 H35 119.2
C36 C35 H35 119.2
C34 C40 H40A 109.5
C34 C40 H40B 109.5
C34 C40 H40C 109.5
H40A C40 H40B 109.5
H40A C40 H40C 109.5
H40B C40 H40C 109.5
C28 C29 H29 119.8
C30 C29 C28 120.4(4)
C30 C29 H29 119.8
O2 C8 C3 107.2(4)
O2 C8 H8A 110.3
O2 C8 H8B 110.3
C3 C8 H8A 110.3
C3 C8 H8B 110.3
H8A C8 H8B 108.5
C3 C2 C10 118.5(7)
C3 C2 C33A 116.6(5)
C1 C2 C3 120.9(4)
C1 C2 C10 117.3(6)
C1 C2 C33A 116.3(5)
C33A C2 C10 43.7(6)
C2 C10 H10A 110.4
C2 C10 H10B 110.4
H10A C10 H10B 108.6
C11 C10 C2 106.7(11)
C11 C10 H10A 110.4
C11 C10 H10B 110.4
C10 C11 H11A 109.5
C10 C11 H11B 109.5
C10 C11 H11C 109.5
H11A C11 H11B 109.5
H11A C11 H11C 109.5
H11B C11 H11C 109.5
C2 C33A H33A 112.5
C2 C33A H33B 112.5
H33A C33A H33B 110.0
C32A C33A C2 96.2(10)
C32A C33A H33A 112.5
C32A C33A H33B 112.5

loop_
_geom_bond_atom_site_label_1
_geom_bond_atom_site_label_2
_geom_bond_distance
I3 C31 2.109(4)
I2 C25 2.091(4)
I1 C19 2.105(4)
O3 C28 1.376(4)
O3 C9 1.436(5)
C28 C33 1.378(6)
C28 C29 1.387(6)
C31 C30 1.374(6)
C31 C32 1.365(6)
O2 C22 1.386(5)
O2 C8 1.444(6)
C15 H15A 0.9600
C15 H15B 0.9600
C15 H15C 0.9600
C15 C14 1.540(6)
C25 C24 1.370(6)
C25 C26 1.387(6)
O1 C16 1.384(4)
O1 C7 1.446(5)
C6 C5 1.420(5)
C6 C14 1.512(6)
C6 C1 1.404(6)
C33 H33 0.9300
C33 C32 1.387(5)
C5 C4 1.389(6)
C5 C9 1.507(5)
C37 C38 1.389(6)
C37 C36 1.376(7)
C37 C41 1.517(6)
C19 C18 1.375(6)
C19 C20 1.362(6)
C21 H21 0.9300
C21 C16 1.377(6)
C21 C20 1.381(5)
C23 H23 0.9300
C23 C24 1.386(6)
C23 C22 1.380(6)
C12 H12A 0.9700
C12 H12B 0.9700
C12 C4 1.518(5)
C12 C13 1.515(6)
C4 C3 1.394(5)
C18 H18 0.9300
C18 C17 1.393(5)
C24 H24 0.9300
C9 H9A 0.9700
C9 H9B 0.9700
C17 H17 0.9300
C17 C16 1.386(6)
C30 H30 0.9300
C30 C29 1.385(5)
C22 C27 1.367(6)
C13 H13A 0.9600
C13 H13B 0.9600
C13 H13C 0.9600
C14 H14A 0.9700
C14 H14B 0.9700
C20 H20 0.9300
C27 H27 0.9300
C27 C26 1.379(6)
C39 H39 0.9300
C39 C34 1.370(6)
C39 C38 1.385(6)
C26 H26 0.9300
C34 C35 1.364(6)
C34 C40 1.502(6)
C38 H38 0.9300
C3 C8 1.497(6)
C3 C2 1.394(5)
C32 H32 0.9300
C36 H36 0.9300
C36 C35 1.379(6)
C1 C7 1.520(5)
C1 C2 1.386(6)
C7 H7A 0.9700
C7 H7B 0.9700
C41 H41A 0.9600
C41 H41B 0.9600
C41 H41C 0.9600
C35 H35 0.9300
C40 H40A 0.9600
C40 H40B 0.9600
C40 H40C 0.9600
C29 H29 0.9300
C8 H8A 0.9700
C8 H8B 0.9700
C2 C10 1.659(11)
C2 C33A 1.581(12)
C10 H10A 0.9700
C10 H10B 0.9700
C10 C11 1.490(19)
C11 H11A 0.9600
C11 H11B 0.9600
C11 H11C 0.9600
C33A H33A 0.9700
C33A H33B 0.9700
C33A C32A 1.501(17)
C32A H32A 0.9600
C32A H32B 0.9600
C32A H32C 0.9600

loop_
_geom_torsion_atom_site_label_1
_geom_torsion_atom_site_label_2
_geom_torsion_atom_site_label_3
_geom_torsion_atom_site_label_4
_geom_torsion
I3 C31 C30 C29 -177.7(3)
I3 C31 C32 C33 177.6(3)
I2 C25 C24 C23 -179.8(3)
I2 C25 C26 C27 -179.7(3)
I1 C19 C18 C17 177.5(3)
I1 C19 C20 C21 -177.3(3)
O3 C28 C33 C32 -179.3(4)
O3 C28 C29 C30 179.2(4)
C28 O3 C9 C5 172.6(3)
C28 C33 C32 C31 0.2(6)
C31 C30 C29 C28 0.0(6)
O2 C22 C27 C26 -180.0(4)
C6 C5 C4 C12 -176.0(4)
C6 C5 C4 C3 4.0(7)
C6 C5 C9 O3 88.8(4)
C6 C1 C7 O1 75.7(6)
C6 C1 C2 C3 6.6(10)
C6 C1 C2 C10 -152.7(8)
C6 C1 C2 C33A 158.0(6)
C33 C28 C29 C30 -0.6(7)
C5 C6 C14 C15 87.2(5)
C5 C6 C1 C7 170.2(4)
C5 C6 C1 C2 -4.9(8)
C5 C4 C3 C8 179.7(5)
C5 C4 C3 C2 -2.5(8)
C37 C36 C35 C34 -0.4(9)
C19 C18 C17 C16 -0.9(6)
C23 C22 C27 C26 -1.7(6)
C12 C4 C3 C8 -0.3(7)
C12 C4 C3 C2 177.6(5)
C4 C5 C9 O3 -86.2(5)
C4 C3 C8 O2 83.5(6)
C4 C3 C2 C1 -2.9(9)
C4 C3 C2 C10 156.2(8)
C4 C3 C2 C33A -154.1(6)
C18 C19 C20 C21 0.6(7)
C18 C17 C16 O1 179.5(4)
C18 C17 C16 C21 1.8(7)
C24 C25 C26 C27 0.0(6)
C24 C23 C22 O2 -179.7(3)
C24 C23 C22 C27 2.1(6)
C9 O3 C28 C33 1.7(6)
C9 O3 C28 C29 -178.1(4)
C9 C5 C4 C12 -1.2(7)
C9 C5 C4 C3 178.9(4)
C30 C31 C32 C33 -0.8(6)
C22 O2 C8 C3 -176.6(3)
C22 C23 C24 C25 -1.5(6)
C22 C27 C26 C25 0.6(6)
C13 C12 C4 C5 -93.0(5)
C13 C12 C4 C3 87.0(5)
C14 C6 C5 C4 -178.2(4)
C14 C6 C5 C9 6.9(6)
C14 C6 C1 C7 -11.9(7)
C14 C6 C1 C2 173.0(6)
C16 O1 C7 C1 -176.4(4)
C16 C21 C20 C19 0.3(7)
C20 C19 C18 C17 -0.3(7)
C20 C21 C16 O1 -179.0(4)
C20 C21 C16 C17 -1.6(7)
C39 C34 C35 C36 -0.2(8)
C26 C25 C24 C23 0.4(6)
C34 C39 C38 C37 -0.5(8)
C38 C37 C36 C35 0.5(8)
C38 C39 C34 C35 0.6(8)
C38 C39 C34 C40 -178.9(5)
C3 C2 C10 C11 92.0(10)
C3 C2 C33A C32A -111.6(9)
C32 C31 C30 C29 0.7(6)
C36 C37 C38 C39 0.0(7)
C1 C6 C5 C4 -0.3(7)
C1 C6 C5 C9 -175.2(4)
C1 C6 C14 C15 -90.7(5)
C1 C2 C10 C11 -108.2(10)
C1 C2 C33A C32A 95.8(10)
C7 O1 C16 C21 -11.9(6)
C7 O1 C16 C17 170.6(4)
C7 C1 C2 C3 -168.5(5)
C7 C1 C2 C10 32.2(10)
C7 C1 C2 C33A -17.1(9)
C41 C37 C38 C39 179.2(4)
C41 C37 C36 C35 -178.8(5)
C40 C34 C35 C36 179.4(5)
C29 C28 C33 C32 0.5(6)
C8 O2 C22 C23 -8.3(6)
C8 O2 C22 C27 170.0(3)
C8 C3 C2 C1 175.0(6)
C8 C3 C2 C10 -26.0(10)
C8 C3 C2 C33A 23.7(9)
C2 C3 C8 O2 -94.4(6)
C2 C1 C7 O1 -109.2(6)
C10 C2 C33A C32A -7.2(13)
C33A C2 C10 C11 -7.7(7)
